data_7102337
loop_
_publ_author_name
'Vogel, Ulf'
'Nixon, John F'
'Scheer, Manfred'

_publ_section_title
;
 Copper(I) mediated oligomerisation of a phosphaalkyne.
;
_journal_issue 47
_journal_name_full 'Chemical communications (Cambridge, England)'
_journal_page_first 5055
_journal_page_last 5057
_journal_paper_doi 10.1039/b712161j
_journal_year 2007
_chemical_compound_source 'see text'
_chemical_formula_moiety 'C22 H40 Cu3 I3 N P5'
_chemical_formula_sum 'C22 H40 Cu3 I3 N P5'
_chemical_formula_weight 1044.75
_chemical_name_systematic ?
_space_group_IT_number 2
_symmetry_cell_setting triclinic
_symmetry_Int_Tables_number 2
_symmetry_space_group_name_Hall '-P 1'
_symmetry_space_group_name_H-M 'P -1'
_atom_sites_solution_hydrogens geom
_atom_sites_solution_primary direct
_atom_sites_solution_secondary difmap
_audit_creation_date 'apr 13 10:10:07 2007'
_audit_creation_method 'platon <table acc> option'
_audit_update_record
;
;
_cell_angle_alpha 89.985(13)
_cell_angle_beta 64.793(18)
_cell_angle_gamma 77.478(12)
_cell_formula_units_Z 2
_cell_length_a 11.693(2)
_cell_length_b 12.8918(16)
_cell_length_c 13.172(3)
_cell_measurement_reflns_used 3361
_cell_measurement_temperature 103(1)
_cell_measurement_theta_max 51.2205
_cell_measurement_theta_min 3.5255
_cell_volume 1744.2(6)
_computing_cell_refinement
;
crysalis red, oxford diffraction ltd.,
version 1.171.30.3 (release 12-05-2006 crysalis171 .net)
;
_computing_data_collection
;
crysalis ccd, oxford diffraction ltd.,
version 1.171.30.3 (release 12-05-2006 crysalis171 .net)
;
_computing_data_reduction
;
crysalis red, oxford diffraction ltd.,
version 1.171.30.3 (release 12-05-2006 crysalis171 .net)
;
_computing_molecular_graphics 'platon (spek, 1990)'
_computing_publication_material 'platon (spek, 2003)'
_computing_structure_refinement 'shelxl-97 (sheldrick, 1997)'
_computing_structure_solution 'sir-97 (altomare, 1993)'
_diffrn_ambient_temperature 103(1)
_diffrn_detector_area_resol_mean 10.5431
_diffrn_measured_fraction_theta_full 0.987
_diffrn_measured_fraction_theta_max 0.987
_diffrn_measurement_details
;
1 omega -78.00 -23.00 1.0000 6.0000
omega____ theta____ kappa____ phi______ omega'___ theta'___ frames
- 0.1529 -75.0000 120.0000 0.0000 0.0000 55
2 omega -37.00 18.00 1.0000 6.0000
omega____ theta____ kappa____ phi______ omega'___ theta'___ frames
- 0.1529 87.0000 44.0000 0.0000 0.0000 55
3 omega 23.00 78.00 1.0000 6.0000
omega____ theta____ kappa____ phi______ omega'___ theta'___ frames
- 0.1529 75.0000 120.0000 0.0000 0.0000 55
4 omega -23.00 28.00 1.0000 6.0000
omega____ theta____ kappa____ phi______ omega'___ theta'___ frames
- 0.1529 -45.0000 120.0000 0.0000 0.0000 51
5 omega 24.00 75.00 1.0000 6.0000
omega____ theta____ kappa____ phi______ omega'___ theta'___ frames
- 0.1529 45.0000 240.0000 0.0000 0.0000 51
6 omega -113.00 -63.00 1.0000 6.0000
omega____ theta____ kappa____ phi______ omega'___ theta'___ frames
- -60.8272 117.0000 178.0000 0.0000 0.0000 50
7 omega -106.00 -54.00 1.0000 6.0000
omega____ theta____ kappa____ phi______ omega'___ theta'___ frames
- -60.8272 105.0000 92.0000 0.0000 0.0000 52
8 phi 60.00 120.00 1.0000 6.0000
omega____ theta____ kappa____ phi______ omega'___ theta'___ frames
-40.0000 -60.8272 0.0000 - 0.0000 0.0000 60
9 omega -139.00 -84.00 1.0000 6.0000
omega____ theta____ kappa____ phi______ omega'___ theta'___ frames
- -60.8272 -75.0000 240.0000 0.0000 0.0000 55
10 omega -82.00 -29.00 1.0000 6.0000
omega____ theta____ kappa____ phi______ omega'___ theta'___ frames
- -60.8272 -66.0000 345.0000 0.0000 0.0000 53
11 omega -54.00 -2.00 1.0000 6.0000
omega____ theta____ kappa____ phi______ omega'___ theta'___ frames
- -60.8272 105.0000 92.0000 0.0000 0.0000 52
12 omega -135.00 -83.00 1.0000 6.0000
omega____ theta____ kappa____ phi______ omega'___ theta'___ frames
- -60.8272 -60.0000 289.0000 0.0000 0.0000 52
13 omega -137.00 -83.00 1.0000 6.0000
omega____ theta____ kappa____ phi______ omega'___ theta'___ frames
- -60.8272 -69.0000 259.0000 0.0000 0.0000 54
14 omega -83.00 -28.00 1.0000 6.0000
omega____ theta____ kappa____ phi______ omega'___ theta'___ frames
- -60.8272 -72.0000 149.0000 0.0000 0.0000 55
15 omega -83.00 -29.00 1.0000 6.0000
omega____ theta____ kappa____ phi______ omega'___ theta'___ frames
- -60.8272 -69.0000 259.0000 0.0000 0.0000 54
16 omega -131.00 -83.00 1.0000 6.0000
omega____ theta____ kappa____ phi______ omega'___ theta'___ frames
- -60.8272 -66.0000 345.0000 0.0000 0.0000 48
17 omega -140.00 -84.00 1.0000 6.0000
omega____ theta____ kappa____ phi______ omega'___ theta'___ frames
- -60.8272 -78.0000 45.0000 0.0000 0.0000 56
18 omega 29.00 84.00 1.0000 6.0000
omega____ theta____ kappa____ phi______ omega'___ theta'___ frames
- 62.4840 75.0000 23.0000 0.0000 0.0000 55
19 omega 31.00 84.00 1.0000 6.0000
omega____ theta____ kappa____ phi______ omega'___ theta'___ frames
- 62.4840 66.0000 209.0000 0.0000 0.0000 53
20 omega 31.00 84.00 1.0000 6.0000
omega____ theta____ kappa____ phi______ omega'___ theta'___ frames
- 62.4840 75.0000 240.0000 0.0000 0.0000 53
21 omega 98.00 126.00 1.0000 6.0000
omega____ theta____ kappa____ phi______ omega'___ theta'___ frames
- 62.4840 45.0000 120.0000 0.0000 0.0000 28
22 omega 46.00 93.00 1.0000 6.0000
omega____ theta____ kappa____ phi______ omega'___ theta'___ frames
- 62.4840 -75.0000 240.0000 0.0000 0.0000 47
23 omega 47.00 77.00 1.0000 6.0000
omega____ theta____ kappa____ phi______ omega'___ theta'___ frames
- 62.4840 45.0000 0.0000 0.0000 0.0000 30
24 omega 35.00 85.00 1.0000 6.0000
omega____ theta____ kappa____ phi______ omega'___ theta'___ frames
- 62.4840 45.0000 120.0000 0.0000 0.0000 50
;
_diffrn_measurement_device_type 'oxford diffraction gemini ultra'
_diffrn_measurement_method omega-scan
_diffrn_radiation_monochromator graphite
_diffrn_radiation_probe x-ray
_diffrn_radiation_source 'enhance (cu) x-ray source'
_diffrn_radiation_type cuk\a
_diffrn_radiation_wavelength 1.54178
_diffrn_reflns_av_R_equivalents 0.0487
_diffrn_reflns_av_sigmaI/netI 0.1286
_diffrn_reflns_limit_h_max 11
_diffrn_reflns_limit_h_min -11
_diffrn_reflns_limit_k_max 12
_diffrn_reflns_limit_k_min -13
_diffrn_reflns_limit_l_max 13
_diffrn_reflns_limit_l_min -12
_diffrn_reflns_number 11103
_diffrn_reflns_reduction_process
;
;
_diffrn_reflns_theta_full 51.27
_diffrn_reflns_theta_max 51.27
_diffrn_reflns_theta_min 3.53
_diffrn_standards_decay_% 0
_diffrn_standards_interval_count 0
_diffrn_standards_interval_time 0
_diffrn_standards_number 0
_exptl_absorpt_coefficient_mu 25.236
_exptl_absorpt_correction_T_max 1.450
_exptl_absorpt_correction_T_min 0.449
_exptl_absorpt_correction_type multi-scan
_exptl_absorpt_process_details
;
crysalis red, oxford diffraction ltd.,
version 1.171.30.3 (release 12-05-2006 crysalis171 .net)
(compiled may 12 2006,14:43:55)
empirical absorption correction using spherical harmonics,
implemented in scale3 abspack scaling algorithm.
;
_exptl_crystal_colour yellow
_exptl_crystal_density_diffrn 1.989
_exptl_crystal_density_method 'not measured'
_exptl_crystal_description block
_exptl_crystal_F_000 1000
_exptl_crystal_size_max 0.085
_exptl_crystal_size_mid 0.053
_exptl_crystal_size_min 0.024
_refine_diff_density_max 0.886
_refine_diff_density_min -0.452
_refine_diff_density_rms 0.119
_refine_ls_extinction_method none
_refine_ls_goodness_of_fit_ref 0.811
_refine_ls_hydrogen_treatment constr
_refine_ls_matrix_type full
_refine_ls_number_parameters 308
_refine_ls_number_reflns 3742
_refine_ls_number_restraints 0
_refine_ls_restrained_S_all 0.811
_refine_ls_R_factor_all 0.0749
_refine_ls_R_factor_gt 0.0368
_refine_ls_shift/su_max 0.001
_refine_ls_shift/su_mean 0.000
_refine_ls_structure_factor_coef Fsqd
_refine_ls_weighting_details 'calc w=1/[\s^2^(fo^2^)+(0.0297p)^2^] where p=(fo^2^+2fc^2^)/3'
_refine_ls_weighting_scheme calc
_refine_ls_wR_factor_gt 0.0628
_refine_ls_wR_factor_ref 0.0655
_reflns_number_gt 2138
_reflns_number_total 3742
_reflns_threshold_expression i>2\s(i)
_cod_data_source_file b712161j.txt
_cod_data_source_block 476
_cod_depositor_comments
;
The following automatic conversions were performed:
'_diffrn_radiation_probe' value 'X-ray' changed to 'x-ray' according to
'/home/saulius/struct/CIF-dictionaries/cif_core.dic' dictionary named
'cif_core.dic' version 2.4.1 from
2010-06-29.

'_refine_ls_structure_factor_coef' value 'fsqd' changed to
'Fsqd' according to '/home/saulius/struct/CIF-dictionaries/cif_core.dic'
dictionary named 'cif_core.dic' version 2.4.1 from
2010-06-29.

'_atom_site_thermal_displace_type' value 'uani' changed to
'Uani' according to '/home/saulius/struct/CIF-dictionaries/cif_core.dic'
dictionary named 'cif_core.dic' version 2.4.1 from 2010-06-29 (34
times).

'_atom_site_thermal_displace_type' value 'uiso' changed to 'Uiso'
according to '/home/saulius/struct/CIF-dictionaries/cif_core.dic'
dictionary named 'cif_core.dic' version 2.4.1 from 2010-06-29 (40
times).

'_atom_site_refinement_flags' value 'r' changed to 'R' according
to '/home/saulius/struct/CIF-dictionaries/cif_core.dic' dictionary named
'cif_core.dic' version 2.4.1 from 2010-06-29 (40 times).

Automatic conversion script
Id: cif_fix_enum 1527 2010-12-29 10:47:43Z saulius 
;
_cod_original_sg_symbol_Hall '-p 1'
_cod_original_sg_symbol_H-M 'p -1'
_cod_database_code 7102337

loop_
_symmetry_equiv_pos_site_id
_symmetry_equiv_pos_as_xyz
1 x,y,z
2 -x,-y,-z

loop_
_atom_site_aniso_label
_atom_site_aniso_U_11
_atom_site_aniso_U_22
_atom_site_aniso_U_33
_atom_site_aniso_U_23
_atom_site_aniso_U_13
_atom_site_aniso_U_12
i1 0.0371(5) 0.0478(5) 0.0365(5) 0.0074(4) -0.0176(4) -0.0095(4)
i2 0.0266(5) 0.0492(5) 0.0363(5) 0.0033(4) -0.0135(4) -0.0109(4)
i3 0.0281(5) 0.0580(6) 0.0394(5) -0.0015(4) -0.0163(4) -0.0038(4)
cu1 0.0316(10) 0.0479(11) 0.0385(11) 0.0035(9) -0.0157(9) -0.0069(9)
cu2 0.0370(11) 0.0596(12) 0.0384(11) 0.0040(9) -0.0161(9) -0.0102(9)
cu3 0.0342(10) 0.0561(12) 0.0421(11) 0.0037(9) -0.0199(9) -0.0094(9)
p1 0.0277(19) 0.043(2) 0.035(2) 0.0034(17) -0.0147(16) -0.0070(16)
p2 0.0321(19) 0.042(2) 0.043(2) -0.0006(17) -0.0179(17) -0.0049(17)
p3 0.0280(19) 0.051(2) 0.035(2) 0.0039(17) -0.0141(17) -0.0056(17)
p4 0.042(2) 0.051(2) 0.051(2) 0.0006(19) -0.022(2) -0.0009(18)
p5 0.046(2) 0.048(2) 0.058(2) 0.0009(19) -0.025(2) -0.0083(18)
n1 0.035(7) 0.070(8) 0.049(8) -0.002(7) -0.012(6) -0.028(7)
c1 0.061(11) 0.040(8) 0.045(10) -0.001(8) -0.040(9) -0.014(9)
c1l 0.035(8) 0.084(10) 0.059(9) 0.003(8) 0.000(8) -0.026(8)
c2 0.031(7) 0.062(9) 0.017(7) 0.005(6) -0.012(6) -0.013(7)
c3 0.040(7) 0.042(8) 0.024(7) 0.006(6) -0.016(6) 0.004(6)
c4 0.017(7) 0.020(7) 0.058(8) -0.021(6) -0.008(6) 0.003(5)
c5 0.039(8) 0.048(8) 0.035(7) 0.000(6) -0.008(6) -0.017(7)
c11 0.030(8) 0.036(9) 0.039(9) -0.007(7) -0.011(7) -0.003(7)
c31 0.040(8) 0.046(9) 0.051(9) 0.004(8) -0.024(8) -0.004(7)
c41 0.045(9) 0.041(9) 0.058(10) -0.004(8) -0.021(8) -0.005(7)
c51 0.023(8) 0.052(9) 0.057(10) 0.000(8) -0.002(7) -0.016(7)
c111 0.036(7) 0.072(10) 0.024(7) 0.006(7) -0.015(6) -0.018(7)
c112 0.036(8) 0.068(9) 0.051(9) -0.006(7) -0.008(7) -0.016(7)
c113 0.044(8) 0.088(10) 0.049(8) -0.009(8) -0.023(7) -0.024(7)
c311 0.064(9) 0.040(8) 0.063(9) 0.020(7) -0.024(8) -0.004(7)
c312 0.062(9) 0.054(9) 0.085(10) 0.024(7) -0.057(8) 0.005(7)
c313 0.070(9) 0.041(9) 0.063(9) -0.012(7) -0.035(8) 0.021(7)
c411 0.078(10) 0.037(9) 0.090(10) -0.009(7) -0.061(9) 0.003(7)
c412 0.054(9) 0.088(10) 0.045(9) -0.009(8) -0.019(8) -0.014(8)
c413 0.054(9) 0.044(8) 0.061(9) -0.006(7) -0.038(7) -0.004(7)
c511 0.048(8) 0.076(10) 0.059(9) 0.022(8) -0.030(7) -0.026(8)
c512 0.060(9) 0.055(8) 0.043(8) 0.007(7) -0.035(7) -0.019(7)
c513 0.044(8) 0.067(9) 0.049(9) 0.015(7) -0.023(8) -0.018(7)

loop_
_atom_site_label
_atom_site_type_symbol
_atom_site_thermal_displace_type
_atom_site_fract_x
_atom_site_fract_y
_atom_site_fract_z
_atom_site_occupancy
_atom_site_U_iso_or_equiv
_atom_site_calc_flag
_atom_site_refinement_flags
i1 i Uani 0.52286(6) 0.60044(5) 0.10849(6) 1.000 0.0400(3) . .
i2 i Uani 0.40529(6) 0.40074(5) 0.59822(6) 1.000 0.0371(3) . .
i3 i Uani 0.20318(6) 0.63250(6) 0.43801(6) 1.000 0.0424(3) . .
cu1 cu Uani 0.44372(13) 0.53088(11) 0.31152(12) 1.000 0.0396(6) . .
cu2 cu Uani 0.64393(14) 0.41109(12) -0.02385(12) 1.000 0.0454(7) . .
cu3 cu Uani 0.34219(13) 0.60111(11) 0.54559(12) 1.000 0.0432(6) . .
p1 p Uani 0.5195(3) 0.3517(2) 0.2747(2) 1.000 0.0351(11) . .
p2 p Uani 0.6673(3) 0.2970(2) 0.0971(2) 1.000 0.0392(11) . .
p3 p Uani 0.6890(3) 0.2882(2) 0.3075(2) 1.000 0.0385(11) . .
p4 p Uani 0.8291(3) 0.1257(2) 0.1341(2) 1.000 0.0491(12) . .
p5 p Uani 0.5776(3) 0.1127(2) 0.2413(3) 1.000 0.0503(12) . .
n1 n Uani 0.8031(9) 0.4332(8) -0.1504(8) 1.000 0.051(4) . .
c1 c Uani 0.8932(13) 0.4458(9) -0.2189(10) 1.000 0.042(6) . .
c1l c Uani 1.0156(9) 0.4503(8) -0.3189(9) 1.000 0.065(5) . .
c2 c Uani 0.7983(9) 0.2749(8) 0.1490(7) 1.000 0.036(4) . .
c3 c Uani 0.7012(9) 0.1394(8) 0.2885(8) 1.000 0.037(4) . .
c4 c Uani 0.6824(9) 0.1509(7) 0.0932(9) 1.000 0.036(4) . .
c5 c Uani 0.4483(9) 0.2338(7) 0.3093(8) 1.000 0.043(4) . .
c11 c Uani 0.9131(10) 0.3269(9) 0.1029(9) 1.000 0.037(5) . .
c31 c Uani 0.7322(11) 0.0673(9) 0.3692(10) 1.000 0.045(5) . .
c41 c Uani 0.7023(11) 0.0828(9) -0.0079(10) 1.000 0.049(5) . .
c51 c Uani 0.3124(10) 0.2470(10) 0.3093(10) 1.000 0.048(5) . .
c111 c Uani 0.8689(9) 0.4467(8) 0.1164(7) 1.000 0.043(5) . .
c112 c Uani 0.9961(9) 0.2832(8) -0.0225(8) 1.000 0.055(5) . .
c113 c Uani 0.9992(10) 0.2902(8) 0.1656(8) 1.000 0.058(5) . .
c311 c Uani 0.6192(10) 0.0959(7) 0.4869(9) 1.000 0.058(5) . .
c312 c Uani 0.8569(10) 0.0872(8) 0.3736(9) 1.000 0.061(5) . .
c313 c Uani 0.7583(10) -0.0517(8) 0.3300(8) 1.000 0.062(5) . .
c411 c Uani 0.7343(10) -0.0376(8) 0.0046(9) 1.000 0.062(6) . .
c412 c Uani 0.8132(10) 0.1098(8) -0.1129(8) 1.000 0.064(5) . .
c413 c Uani 0.5791(10) 0.1099(7) -0.0264(8) 1.000 0.050(5) . .
c511 c Uani 0.2809(9) 0.1381(8) 0.3061(8) 1.000 0.057(5) . .
c512 c Uani 0.3124(10) 0.3007(8) 0.2054(8) 1.000 0.047(5) . .
c513 c Uani 0.2068(9) 0.3154(8) 0.4153(8) 1.000 0.052(5) . .
h1l1 h Uiso 1.08320 0.38570 -0.32900 1.000 0.0980 calc R
h1l2 h Uiso 1.04430 0.51340 -0.30710 1.000 0.0980 calc R
h1l3 h Uiso 0.99980 0.45480 -0.38630 1.000 0.0980 calc R
h5a h Uiso 0.42780 0.23050 0.39100 1.000 0.0510 calc R
h11a h Uiso 0.81640 0.46850 0.07520 1.000 0.0640 calc R
h11b h Uiso 0.94500 0.47750 0.08630 1.000 0.0640 calc R
h11c h Uiso 0.81640 0.47210 0.19660 1.000 0.0640 calc R
h11d h Uiso 0.94580 0.30690 -0.06530 1.000 0.0820 calc R
h11e h Uiso 1.01990 0.20500 -0.02920 1.000 0.0820 calc R
h11f h Uiso 1.07530 0.31010 -0.05270 1.000 0.0820 calc R
h11g h Uiso 1.07330 0.32350 0.13720 1.000 0.0870 calc R
h11h h Uiso 1.03120 0.21230 0.15250 1.000 0.0870 calc R
h11i h Uiso 0.94740 0.31160 0.24670 1.000 0.0870 calc R
h31a h Uiso 0.60550 0.17110 0.51190 1.000 0.0870 calc R
h31b h Uiso 0.63940 0.05050 0.53960 1.000 0.0870 calc R
h31c h Uiso 0.54000 0.08460 0.48470 1.000 0.0870 calc R
h31d h Uiso 0.93050 0.06780 0.29870 1.000 0.0920 calc R
h31e h Uiso 0.87630 0.04340 0.42780 1.000 0.0920 calc R
h31f h Uiso 0.84250 0.16280 0.39730 1.000 0.0920 calc R
h31g h Uiso 0.83220 -0.06950 0.25510 1.000 0.0920 calc R
h31h h Uiso 0.68080 -0.06550 0.32640 1.000 0.0920 calc R
h31i h Uiso 0.77830 -0.09590 0.38360 1.000 0.0920 calc R
h41a h Uiso 0.66210 -0.05420 0.07020 1.000 0.0940 calc R
h41b h Uiso 0.81400 -0.05640 0.01520 1.000 0.0940 calc R
h41c h Uiso 0.74700 -0.07860 -0.06350 1.000 0.0940 calc R
h41d h Uiso 0.79160 0.18630 -0.12040 1.000 0.0950 calc R
h41e h Uiso 0.82400 0.06880 -0.18040 1.000 0.0950 calc R
h41f h Uiso 0.89440 0.09140 -0.10470 1.000 0.0950 calc R
h41g h Uiso 0.55830 0.18610 -0.03580 1.000 0.0750 calc R
h41h h Uiso 0.50650 0.09370 0.03900 1.000 0.0750 calc R
h41i h Uiso 0.59340 0.06750 -0.09430 1.000 0.0750 calc R
h51a h Uiso 0.28130 0.10270 0.37180 1.000 0.0850 calc R
h51b h Uiso 0.34650 0.09370 0.23690 1.000 0.0850 calc R
h51c h Uiso 0.19470 0.14820 0.30740 1.000 0.0850 calc R
h51d h Uiso 0.33250 0.37050 0.20650 1.000 0.0710 calc R
h51e h Uiso 0.22630 0.31030 0.20660 1.000 0.0710 calc R
h51f h Uiso 0.37820 0.25560 0.13680 1.000 0.0710 calc R
h51g h Uiso 0.20650 0.28150 0.48200 1.000 0.0770 calc R
h51h h Uiso 0.12190 0.32260 0.41480 1.000 0.0770 calc R
h51i h Uiso 0.22390 0.38630 0.41750 1.000 0.0770 calc R

loop_
_atom_type_symbol
_atom_type_description
_atom_type_scat_dispersion_real
_atom_type_scat_dispersion_imag
_atom_type_scat_source
p p 0.2955 0.4335 'international tables vol c tables 4.2.6.8 and 6.1.1.4'
n n 0.0311 0.0180 'international tables vol c tables 4.2.6.8 and 6.1.1.4'
i i -0.3257 6.8362 'international tables vol c tables 4.2.6.8 and 6.1.1.4'
cu cu -1.9646 0.5888 'international tables vol c tables 4.2.6.8 and 6.1.1.4'
h h 0.0000 0.0000 'international tables vol c tables 4.2.6.8 and 6.1.1.4'
c c 0.0181 0.0091 'international tables vol c tables 4.2.6.8 and 6.1.1.4'

loop_
_geom_angle_atom_site_label_1
_geom_angle_atom_site_label_2
_geom_angle_atom_site_label_3
_geom_angle
_geom_angle_site_symmetry_1
_geom_angle_site_symmetry_3
_geom_angle_publ_flag
cu1 i1 cu2 100.12(5) . . yes
cu1 i1 cu2 110.03(6) . 2_665 yes
cu2 i1 cu2 79.56(6) . 2_665 yes
cu1 i2 cu3 89.21(5) 2_666 . yes
cu3 i2 cu3 86.50(5) . 2_666 yes
cu1 i2 cu3 62.18(5) 2_666 2_666 yes
cu1 i3 cu3 67.21(5) . . yes
i1 cu1 i3 109.43(6) . . yes
i1 cu1 p1 103.92(8) . . yes
i1 cu1 i2 103.88(6) . 2_666 yes
i3 cu1 p1 125.90(11) . . yes
i2 cu1 i3 106.25(6) 2_666 . yes
i2 cu1 p1 105.48(11) 2_666 . yes
i1 cu2 p2 102.97(9) . . yes
i1 cu2 n1 106.9(3) . . yes
i1 cu2 i1 100.44(6) . 2_665 yes
p2 cu2 n1 118.1(3) . . yes
i1 cu2 p2 119.67(12) 2_665 . yes
i1 cu2 n1 106.5(3) 2_665 . yes
i2 cu3 i3 117.47(6) . . yes
i2 cu3 i2 93.50(5) . 2_666 yes
i2 cu3 p3 106.01(9) . 2_666 yes
i2 cu3 i3 109.48(6) 2_666 . yes
i3 cu3 p3 124.16(11) . 2_666 yes
i2 cu3 p3 100.57(11) 2_666 2_666 yes
cu1 p1 p2 114.05(13) . . yes
cu1 p1 p3 114.33(16) . . yes
cu1 p1 c5 136.2(4) . . yes
p2 p1 p3 81.48(16) . . yes
p2 p1 c5 99.9(3) . . yes
p3 p1 c5 96.8(4) . . yes
cu2 p2 p1 112.55(15) . . yes
cu2 p2 c2 126.9(3) . . yes
cu2 p2 c4 130.5(4) . . yes
p1 p2 c2 88.5(3) . . yes
p1 p2 c4 101.3(4) . . yes
c2 p2 c4 87.5(5) . . yes
p1 p3 c2 89.2(4) . . yes
p1 p3 c3 99.8(4) . . yes
cu3 p3 p1 103.91(14) 2_666 . yes
c2 p3 c3 86.3(4) . . yes
cu3 p3 c2 133.4(4) 2_666 . yes
cu3 p3 c3 133.0(3) 2_666 . yes
c2 p4 c3 86.8(4) . . yes
c2 p4 c4 84.8(4) . . yes
c3 p4 c4 86.8(5) . . yes
c3 p5 c4 88.5(5) . . yes
c3 p5 c5 99.4(5) . . yes
c4 p5 c5 103.9(4) . . yes
cu2 n1 c1 178.1(12) . . yes
n1 c1 c1l 172.8(13) . . yes
p2 c2 p3 98.7(5) . . yes
p2 c2 p4 94.5(5) . . yes
p2 c2 c11 123.3(7) . . yes
p3 c2 p4 93.6(4) . . yes
p3 c2 c11 120.6(7) . . yes
p4 c2 c11 119.4(8) . . yes
p3 c3 p4 92.4(5) . . yes
p3 c3 p5 111.5(6) . . yes
p3 c3 c31 119.3(8) . . yes
p4 c3 p5 90.6(5) . . yes
p4 c3 c31 118.8(8) . . yes
p5 c3 c31 118.1(8) . . yes
p2 c4 p4 92.8(5) . . yes
p2 c4 p5 110.6(5) . . yes
p2 c4 c41 123.5(8) . . yes
p4 c4 p5 87.7(5) . . yes
p4 c4 c41 116.0(8) . . yes
p5 c4 c41 117.7(8) . . yes
p1 c5 p5 108.9(6) . . yes
p1 c5 c51 115.6(7) . . yes
p5 c5 c51 120.9(8) . . yes
c2 c11 c111 111.6(10) . . no
c2 c11 c112 107.6(9) . . no
c2 c11 c113 108.6(9) . . no
c111 c11 c112 111.2(8) . . no
c111 c11 c113 110.5(9) . . no
c112 c11 c113 107.2(9) . . no
c3 c31 c311 109.2(10) . . no
c3 c31 c312 108.4(9) . . no
c3 c31 c313 111.7(9) . . no
c311 c31 c312 108.9(10) . . no
c311 c31 c313 110.2(9) . . no
c312 c31 c313 108.4(10) . . no
c4 c41 c411 112.5(9) . . no
c4 c41 c412 108.6(10) . . no
c4 c41 c413 109.6(9) . . no
c411 c41 c412 110.2(9) . . no
c411 c41 c413 108.5(10) . . no
c412 c41 c413 107.4(9) . . no
c5 c51 c511 110.7(9) . . no
c5 c51 c512 109.7(10) . . no
c5 c51 c513 110.2(9) . . no
c511 c51 c512 108.7(9) . . no
c511 c51 c513 108.4(9) . . no
c512 c51 c513 109.2(10) . . no
c1 c1l h1l1 109.00 . . no
c1 c1l h1l2 109.00 . . no
c1 c1l h1l3 109.00 . . no
h1l1 c1l h1l2 109.00 . . no
h1l1 c1l h1l3 110.00 . . no
h1l2 c1l h1l3 109.00 . . no
p1 c5 h5a 103.00 . . no
p5 c5 h5a 103.00 . . no
c51 c5 h5a 103.00 . . no
c11 c111 h11a 109.00 . . no
c11 c111 h11b 109.00 . . no
c11 c111 h11c 109.00 . . no
h11a c111 h11b 110.00 . . no
h11a c111 h11c 109.00 . . no
h11b c111 h11c 110.00 . . no
c11 c112 h11d 109.00 . . no
c11 c112 h11e 110.00 . . no
c11 c112 h11f 109.00 . . no
h11d c112 h11e 109.00 . . no
h11d c112 h11f 109.00 . . no
h11e c112 h11f 109.00 . . no
c11 c113 h11g 110.00 . . no
c11 c113 h11h 110.00 . . no
c11 c113 h11i 110.00 . . no
h11g c113 h11h 109.00 . . no
h11g c113 h11i 109.00 . . no
h11h c113 h11i 109.00 . . no
c31 c311 h31a 109.00 . . no
c31 c311 h31b 110.00 . . no
c31 c311 h31c 109.00 . . no
h31a c311 h31b 110.00 . . no
h31a c311 h31c 109.00 . . no
h31b c311 h31c 109.00 . . no
c31 c312 h31d 110.00 . . no
c31 c312 h31e 110.00 . . no
c31 c312 h31f 110.00 . . no
h31d c312 h31e 109.00 . . no
h31d c312 h31f 110.00 . . no
h31e c312 h31f 109.00 . . no
c31 c313 h31g 110.00 . . no
c31 c313 h31h 109.00 . . no
c31 c313 h31i 110.00 . . no
h31g c313 h31h 109.00 . . no
h31g c313 h31i 109.00 . . no
h31h c313 h31i 109.00 . . no
c41 c411 h41a 109.00 . . no
c41 c411 h41b 109.00 . . no
c41 c411 h41c 109.00 . . no
h41a c411 h41b 109.00 . . no
h41a c411 h41c 109.00 . . no
h41b c411 h41c 110.00 . . no
c41 c412 h41d 109.00 . . no
c41 c412 h41e 109.00 . . no
c41 c412 h41f 110.00 . . no
h41d c412 h41e 109.00 . . no
h41d c412 h41f 109.00 . . no
h41e c412 h41f 109.00 . . no
c41 c413 h41g 109.00 . . no
c41 c413 h41h 110.00 . . no
c41 c413 h41i 110.00 . . no
h41g c413 h41h 109.00 . . no
h41g c413 h41i 109.00 . . no
h41h c413 h41i 110.00 . . no
c51 c511 h51a 110.00 . . no
c51 c511 h51b 110.00 . . no
c51 c511 h51c 109.00 . . no
h51a c511 h51b 109.00 . . no
h51a c511 h51c 110.00 . . no
h51b c511 h51c 109.00 . . no
c51 c512 h51d 109.00 . . no
c51 c512 h51e 109.00 . . no
c51 c512 h51f 109.00 . . no
h51d c512 h51e 109.00 . . no
h51d c512 h51f 110.00 . . no
h51e c512 h51f 109.00 . . no
c51 c513 h51g 110.00 . . no
c51 c513 h51h 109.00 . . no
c51 c513 h51i 109.00 . . no
h51g c513 h51h 109.00 . . no
h51g c513 h51i 109.00 . . no
h51h c513 h51i 109.00 . . no

loop_
_geom_bond_atom_site_label_1
_geom_bond_atom_site_label_2
_geom_bond_distance
_geom_bond_site_symmetry_2
_geom_bond_publ_flag
i1 cu1 2.6577(17) . yes
i1 cu2 2.7209(17) . yes
i1 cu2 2.655(2) 2_665 yes
i2 cu3 2.7029(17) . yes
i2 cu1 2.7877(19) 2_666 yes
i2 cu3 2.7409(19) 2_666 yes
i3 cu1 2.6105(18) . yes
i3 cu3 2.5476(19) . yes
cu1 p1 2.259(3) . yes
cu2 p2 2.230(3) . yes
cu2 n1 1.978(11) . yes
cu3 p3 2.256(3) 2_666 yes
p1 p2 2.233(4) . yes
p1 p3 2.193(5) . yes
p1 c5 1.854(10) . yes
p2 c2 1.897(12) . yes
p2 c4 1.852(9) . yes
p3 c2 1.912(9) . yes
p3 c3 1.901(10) . yes
p4 c2 1.873(10) . yes
p4 c3 1.923(10) . yes
p4 c4 1.971(12) . yes
p5 c3 1.891(12) . yes
p5 c4 1.943(11) . yes
p5 c5 1.830(10) . yes
n1 c1 1.102(17) . yes
c1 c1l 1.489(18) . no
c2 c11 1.522(16) . no
c3 c31 1.519(16) . no
c4 c41 1.499(16) . no
c5 c51 1.561(18) . no
c11 c111 1.503(15) . no
c11 c112 1.545(14) . no
c11 c113 1.556(17) . no
c31 c311 1.526(16) . no
c31 c312 1.559(19) . no
c31 c313 1.542(15) . no
c41 c411 1.542(15) . no
c41 c412 1.544(16) . no
c41 c413 1.529(19) . no
c51 c511 1.532(17) . no
c51 c512 1.534(16) . no
c51 c513 1.520(16) . no
c1l h1l1 0.9800 . no
c1l h1l2 0.9800 . no
c1l h1l3 0.9800 . no
c5 h5a 1.0000 . no
c111 h11a 0.9800 . no
c111 h11b 0.9800 . no
c111 h11c 0.9800 . no
c112 h11d 0.9800 . no
c112 h11e 0.9800 . no
c112 h11f 0.9800 . no
c113 h11g 0.9800 . no
c113 h11h 0.9800 . no
c113 h11i 0.9800 . no
c311 h31a 0.9800 . no
c311 h31b 0.9800 . no
c311 h31c 0.9800 . no
c312 h31d 0.9800 . no
c312 h31e 0.9800 . no
c312 h31f 0.9800 . no
c313 h31g 0.9800 . no
c313 h31h 0.9800 . no
c313 h31i 0.9800 . no
c411 h41a 0.9800 . no
c411 h41b 0.9800 . no
c411 h41c 0.9800 . no
c412 h41d 0.9800 . no
c412 h41e 0.9800 . no
c412 h41f 0.9800 . no
c413 h41g 0.9800 . no
c413 h41h 0.9800 . no
c413 h41i 0.9800 . no
c511 h51a 0.9800 . no
c511 h51b 0.9800 . no
c511 h51c 0.9800 . no
c512 h51d 0.9800 . no
c512 h51e 0.9800 . no
c512 h51f 0.9800 . no
c513 h51g 0.9800 . no
c513 h51h 0.9800 . no
c513 h51i 0.9800 . no

loop_
_geom_contact_atom_site_label_1
_geom_contact_atom_site_label_2
_geom_contact_distance
_geom_contact_site_symmetry_2
_geom_contact_publ_flag
i1 p1 3.880(3) . no
i1 p2 3.886(3) . no
i1 i1 4.1312(14) 2_665 no
i2 i2 3.9653(13) 2_666 no
i2 p3 3.856(3) . no
i2 cu1 4.0195(18) . no
i2 p1 3.890(3) . no
i2 p3 3.970(3) 2_666 no
i3 c1l 3.840(12) 2_665 no
i3 c1 3.726(14) 2_665 no
i1 h11a 3.3200 . no
i1 h41g 3.0100 2_665 no
i2 h31a 3.2000 . no
i2 h11c 2.9800 2_666 no
i3 h51i 3.1300 . no
i3 h1l3 3.1500 2_665 no
i3 h31f 3.2200 2_666 no
i3 h51h 3.3600 2_566 no
cu1 i2 4.0195(18) . no
cu1 c512 4.114(11) . no
cu1 c513 4.168(11) . no
cu2 c112 4.098(12) . no
cu2 c412 3.882(10) . no
cu2 c111 3.900(11) . no
cu2 c413 4.117(10) . no
cu3 c312 4.066(10) 2_666 no
cu3 c311 4.030(9) 2_666 no
cu3 c113 4.125(11) 2_666 no
cu3 c111 4.194(9) 2_666 no
cu1 h51i 3.3200 . no
cu1 h51d 3.2500 . no
cu2 h51d 3.6800 2_665 no
cu2 h11d 3.3000 . no
cu2 h41g 3.2900 . no
cu2 h11a 3.0300 . no
cu2 h41d 2.9900 . no
cu3 h1l2 3.6200 1_456 no
cu3 h11c 3.3500 2_666 no
cu3 h11i 3.2700 2_666 no
cu3 h31a 3.1600 2_666 no
cu3 h31f 3.2000 2_666 no
p1 i1 3.880(3) . no
p1 cu2 3.712(3) . no
p1 cu3 4.264(3) . no
p1 cu3 3.504(4) 2_666 no
p2 i1 3.886(3) . no
p2 cu1 3.768(3) . no
p3 i2 3.856(3) . no
p1 h51i 3.0800 . no
p1 h51d 2.6600 . no
p2 h11a 3.0400 . no
p2 h41d 2.8100 . no
p2 h41g 3.0700 . no
p2 h11d 3.0700 . no
p3 h11c 3.1100 . no
p3 h11i 2.8600 . no
p3 h31a 2.9800 . no
p3 h31f 2.7900 . no
p4 h11e 2.7500 . no
p4 h11h 2.9200 . no
p4 h31d 2.9100 . no
p4 h31g 2.9800 . no
p4 h41b 2.9000 . no
p4 h41f 2.9100 . no
p5 h31c 3.0800 . no
p5 h31h 2.8200 . no
p5 h41a 2.8100 . no
p5 h41h 3.1300 . no
p5 h51a 3.1800 . no
p5 h51b 2.7900 . no
n1 h11d 2.6700 . no
c1 i3 3.726(14) 2_665 no
c1 c512 3.567(17) 2_665 no
c1l i3 3.840(12) 2_665 no
c1l c513 3.454(14) 1_654 no
c1 h11d 2.8700 . no
c1 h51d 3.0900 2_665 no
c1l h51g 3.0800 1_654 no
c111 cu2 3.900(11) . no
c111 cu3 4.194(9) 2_666 no
c112 cu2 4.098(12) . no
c113 cu3 4.125(11) 2_666 no
c111 h11b 2.9600 2_765 no
c113 h51e 2.9900 1_655 no
c113 h1l2 2.9600 2_765 no
c311 cu3 4.030(9) 2_666 no
c312 cu3 4.066(10) 2_666 no
c412 cu2 3.882(10) . no
c413 cu2 4.117(10) . no
c411 h11h 3.0600 2_755 no
c512 c1 3.567(17) 2_665 no
c512 cu1 4.114(11) . no
c413 h41h 3.0300 2_655 no
c413 h51f 2.7300 . no
c513 cu1 4.168(11) . no
c513 c1l 3.454(14) 1_456 no
c513 h1l1 3.0900 1_456 no
c513 h1l3 2.9400 1_456 no
h1l1 c513 3.0900 1_654 no
h1l1 h51g 2.4900 1_654 no
h1l2 cu3 3.6200 1_654 no
h1l2 c113 2.9600 2_765 no
h1l2 h11i 2.4300 2_765 no
h1l3 c513 2.9400 1_654 no
h1l3 i3 3.1500 2_665 no
h5a h51g 2.2800 . no
h11a i1 3.3200 . no
h11a cu2 3.0300 . no
h11a p2 3.0400 . no
h11a h11d 2.5100 . no
h11b h11f 2.5600 . no
h11b h11g 2.4900 . no
h11b c111 2.9600 2_765 no
h11b h11b 2.2300 2_765 no
h11c p3 3.1100 . no
h11c h11i 2.5600 . no
h11c i2 2.9800 2_666 no
h11c cu3 3.3500 2_666 no
h11d cu2 3.3000 . no
h11d p2 3.0700 . no
h11d n1 2.6700 . no
h11d c1 2.8700 . no
h11d h11a 2.5100 . no
h11e p4 2.7500 . no
h11e h11h 2.4600 . no
h11e h41b 2.4800 2_755 no
h11f h11b 2.5600 . no
h11f h11g 2.5000 . no
h11g h11b 2.4900 . no
h11g h11f 2.5000 . no
h11g h51e 2.3100 1_655 no
h11h p4 2.9200 . no
h11h h11e 2.4600 . no
h11h c411 3.0600 2_755 no
h11h h41c 2.5600 2_755 no
h11i p3 2.8600 . no
h11i h11c 2.5600 . no
h11i cu3 3.2700 2_666 no
h11i h1l2 2.4300 2_765 no
h31a i2 3.2000 . no
h31a p3 2.9800 . no
h31a h31f 2.5100 . no
h31a cu3 3.1600 2_666 no
h31b h31e 2.5000 . no
h31b h31i 2.5000 . no
h31b h51a 2.5000 2_656 no
h31c p5 3.0800 . no
h31c h31h 2.5500 . no
h31c h31c 2.5200 2_656 no
h31d p4 2.9100 . no
h31d h31g 2.5000 . no
h31e h31b 2.5000 . no
h31e h31i 2.5200 . no
h31f p3 2.7900 . no
h31f h31a 2.5100 . no
h31f i3 3.2200 2_666 no
h31f cu3 3.2000 2_666 no
h31g p4 2.9800 . no
h31g h31d 2.5000 . no
h31h p5 2.8200 . no
h31h h31c 2.5500 . no
h31i h31b 2.5000 . no
h31i h31e 2.5200 . no
h41a p5 2.8100 . no
h41a h41h 2.5000 . no
h41b p4 2.9000 . no
h41b h41f 2.5500 . no
h41b h11e 2.4800 2_755 no
h41c h41e 2.5200 . no
h41c h41i 2.4700 . no
h41c h11h 2.5600 2_755 no
h41d cu2 2.9900 . no
h41d p2 2.8100 . no
h41d h41g 2.4700 . no
h41e h41c 2.5200 . no
h41e h41i 2.4400 . no
h41f p4 2.9100 . no
h41f h41b 2.5500 . no
h41g cu2 3.2900 . no
h41g p2 3.0700 . no
h41g h41d 2.4700 . no
h41g h51f 2.3500 . no
h41g i1 3.0100 2_665 no
h41h p5 3.1300 . no
h41h h41a 2.5000 . no
h41h h51b 2.4800 . no
h41h h51f 2.2900 . no
h41h c413 3.0300 2_655 no
h41h h41i 2.5600 2_655 no
h41i h41c 2.4700 . no
h41i h41e 2.4400 . no
h41i h41h 2.5600 2_655 no
h41i h51b 2.5700 2_655 no
h51a p5 3.1800 . no
h51a h51g 2.5000 . no
h51a h31b 2.5000 2_656 no
h51b p5 2.7900 . no
h51b h41h 2.4800 . no
h51b h51f 2.4800 . no
h51b h41i 2.5700 2_655 no
h51c h51e 2.4900 . no
h51c h51h 2.4300 . no
h51d cu1 3.2500 . no
h51d p1 2.6600 . no
h51d h51i 2.5000 . no
h51d cu2 3.6800 2_665 no
h51d c1 3.0900 2_665 no
h51e c113 2.9900 1_455 no
h51e h11g 2.3100 1_455 no
h51e h51c 2.4900 . no
h51e h51h 2.4700 . no
h51f c413 2.7300 . no
h51f h41g 2.3500 . no
h51f h41h 2.2900 . no
h51f h51b 2.4800 . no
h51g c1l 3.0800 1_456 no
h51g h1l1 2.4900 1_456 no
h51g h5a 2.2800 . no
h51g h51a 2.5000 . no
h51h h51c 2.4300 . no
h51h h51e 2.4700 . no
h51h i3 3.3600 2_566 no
h51i i3 3.1300 . no
h51i cu1 3.3200 . no
h51i p1 3.0800 . no
h51i h51d 2.5000 . no

loop_
_geom_hbond_atom_site_label_D
_geom_hbond_atom_site_label_H
_geom_hbond_atom_site_label_A
_geom_hbond_distance_DH
_geom_hbond_distance_HA
_geom_hbond_distance_DA
_geom_hbond_angle_DHA
_geom_hbond_site_symmetry_A
_geom_hbond_publ_flag
c111 h11c i2 0.9800 2.9800 3.909(9) 158.00 2_666 yes
c112 h11e p4 0.9800 2.7500 3.237(11) 111.00 . yes
c313 h31h p5 0.9800 2.8200 3.237(12) 107.00 . yes
c411 h41a p5 0.9800 2.8100 3.230(11) 107.00 . yes
c413 h41g i1 0.9800 3.0100 3.962(9) 166.00 2_665 yes
c511 h51b p5 0.9800 2.7900 3.140(12) 102.00 . yes

loop_
_geom_torsion_atom_site_label_1
_geom_torsion_atom_site_label_2
_geom_torsion_atom_site_label_3
_geom_torsion_atom_site_label_4
_geom_torsion
_geom_torsion_site_symmetry_1
_geom_torsion_site_symmetry_2
_geom_torsion_site_symmetry_3
_geom_torsion_site_symmetry_4
_geom_torsion_publ_flag
cu2 i1 cu1 i3 -135.30(6) . . . . no
cu2 i1 cu1 i3 -52.82(7) 2_665 . . . no
cu2 i1 cu1 p1 1.42(12) . . . . no
cu2 i1 cu1 p1 83.90(12) 2_665 . . . no
cu2 i1 cu1 i2 111.56(6) . . . 2_666 no
cu2 i1 cu1 i2 -165.95(5) 2_665 . . 2_666 no
cu2 i1 cu2 n1 -111.3(3) 2_665 2_665 . . no
cu2 i1 cu2 i1 0.00(6) 2_665 . . 2_665 no
cu1 i1 cu2 i1 97.06(6) 2_665 2_665 . . no
cu2 i1 cu2 i1 0.00(6) 2_665 2_665 . . no
cu1 i1 cu2 p2 -151.37(10) 2_665 2_665 . . no
cu2 i1 cu2 p2 111.57(11) 2_665 2_665 . . no
cu1 i1 cu2 n1 -14.2(3) 2_665 2_665 . . no
cu2 i1 cu2 n1 111.0(3) 2_665 . . . no
cu1 i1 cu2 i1 108.72(6) . . . 2_665 no
cu2 i1 cu2 p2 -123.98(12) 2_665 . . . no
cu1 i1 cu2 n1 -140.3(3) . . . . no
cu1 i1 cu2 p2 -15.27(12) . . . . no
cu3 i2 cu3 i3 114.10(7) 2_666 . . . no
cu1 i2 cu3 i2 62.18(5) 2_666 . . 2_666 no
cu3 i2 cu1 i3 114.92(6) 2_666 2_666 . . no
cu3 i2 cu1 p1 -107.13(9) . 2_666 . . no
cu1 i2 cu3 i3 176.28(7) 2_666 . . . no
cu3 i2 cu1 p1 -20.67(9) 2_666 2_666 . . no
cu3 i2 cu3 i2 0.00(6) 2_666 . . 2_666 no
cu3 i2 cu1 i1 143.87(7) . 2_666 . . no
cu3 i2 cu1 i1 -129.67(6) 2_666 2_666 . . no
cu3 i2 cu1 i3 28.47(5) . 2_666 . . no
cu3 i2 cu3 p3 -102.05(11) 2_666 . . 2_666 no
cu1 i2 cu3 p3 -162.03(10) . 2_666 . 2_666 no
cu3 i2 cu3 i2 0.00(5) 2_666 2_666 . . no
cu1 i2 cu3 p3 -39.87(11) 2_666 . . 2_666 no
cu1 i2 cu3 i2 90.96(6) . 2_666 . . no
cu3 i2 cu3 i3 -120.78(6) 2_666 2_666 . . no
cu1 i2 cu3 i3 -29.83(5) . 2_666 . . no
cu1 i3 cu3 i2 30.63(5) . . . 2_666 no
cu1 i3 cu3 p3 149.00(13) . . . 2_666 no
cu3 i3 cu1 p1 94.17(12) . . . . no
cu3 i3 cu1 i2 -29.47(5) . . . 2_666 no
cu3 i3 cu1 i1 -141.06(7) . . . . no
cu1 i3 cu3 i2 -74.25(7) . . . . no
i2 cu1 p1 p2 -95.23(18) 2_666 . . . no
i2 cu1 p1 p3 -3.87(15) 2_666 . . . no
i3 cu1 p1 c5 3.4(5) . . . . no
i3 cu1 p1 p3 -127.85(14) . . . . no
i1 cu1 p1 p2 13.8(2) . . . . no
i1 cu1 p1 p3 105.10(13) . . . . no
i2 cu1 p1 c5 127.4(5) 2_666 . . . no
i3 cu1 p1 p2 140.80(16) . . . . no
i1 cu1 p1 c5 -123.7(5) . . . . no
i1 cu2 p2 c2 -80.8(4) . . . . no
i1 cu2 p2 p1 25.2(2) . . . . no
i1 cu2 p2 c2 169.1(4) 2_665 . . . no
i1 cu2 p2 c4 44.3(5) 2_665 . . . no
i1 cu2 p2 c4 154.5(5) . . . . no
n1 cu2 p2 p1 142.6(4) . . . . no
n1 cu2 p2 c2 36.7(5) . . . . no
n1 cu2 p2 c4 -88.1(6) . . . . no
i1 cu2 p2 p1 -84.96(18) 2_665 . . . no
i2 cu3 p3 p1 47.33(14) . . 2_666 2_666 no
i2 cu3 p3 c2 -55.1(5) . . 2_666 2_666 no
i2 cu3 p3 c3 165.4(5) . . 2_666 2_666 no
i3 cu3 p3 p1 -171.90(11) . . 2_666 2_666 no
i3 cu3 p3 c2 85.7(5) . . 2_666 2_666 no
i3 cu3 p3 c3 -53.9(6) . . 2_666 2_666 no
cu1 p1 p2 cu2 -27.2(3) . . . . no
cu1 p1 p2 c2 102.6(4) . . . . no
cu1 p1 p2 c4 -170.3(4) . . . . no
p3 p1 p2 cu2 -140.09(17) . . . . no
p3 p1 p2 c2 -10.4(3) . . . . no
p3 p1 p2 c4 76.8(4) . . . . no
c5 p1 p2 cu2 124.4(4) . . . . no
c5 p1 p2 c2 -105.9(5) . . . . no
c5 p1 p2 c4 -18.7(5) . . . . no
cu1 p1 p3 c2 -102.4(3) . . . . no
cu1 p1 p3 c3 171.6(3) . . . . no
cu1 p1 p3 cu3 32.50(17) . . . 2_666 no
p2 p1 p3 c2 10.3(3) . . . . no
p2 p1 p3 c3 -75.8(3) . . . . no
p2 p1 p3 cu3 145.11(14) . . . 2_666 no
c5 p1 p3 c2 109.3(4) . . . . no
c5 p1 p3 c3 23.2(4) . . . . no
c5 p1 p3 cu3 -115.9(3) . . . 2_666 no
cu1 p1 c5 p5 177.8(2) . . . . no
cu1 p1 c5 c51 37.7(10) . . . . no
p2 p1 c5 p5 36.6(5) . . . . no
p2 p1 c5 c51 -103.4(7) . . . . no
p3 p1 c5 p5 -45.9(5) . . . . no
p3 p1 c5 c51 174.1(7) . . . . no
cu2 p2 c2 p3 129.3(3) . . . . no
cu2 p2 c2 p4 -136.4(3) . . . . no
cu2 p2 c2 c11 -6.5(10) . . . . no
p1 p2 c2 p3 11.9(4) . . . . no
p1 p2 c2 p4 106.3(3) . . . . no
p1 p2 c2 c11 -123.8(8) . . . . no
c4 p2 c2 p3 -89.5(5) . . . . no
c4 p2 c2 p4 4.9(4) . . . . no
c4 p2 c2 c11 134.8(9) . . . . no
cu2 p2 c4 p4 134.2(3) . . . . no
cu2 p2 c4 p5 -137.3(4) . . . . no
cu2 p2 c4 c41 10.3(13) . . . . no
p1 p2 c4 p4 -92.6(4) . . . . no
p1 p2 c4 p5 -4.1(6) . . . . no
p1 p2 c4 c41 143.5(10) . . . . no
c2 p2 c4 p4 -4.7(4) . . . . no
c2 p2 c4 p5 83.9(6) . . . . no
c2 p2 c4 c41 -128.6(10) . . . . no
p1 p3 c2 p2 -12.1(4) . . . . no
p1 p3 c2 p4 -107.3(4) . . . . no
p1 p3 c2 c11 125.2(8) . . . . no
c3 p3 c2 p2 87.8(5) . . . . no
c3 p3 c2 p4 -7.4(5) . . . . no
c3 p3 c2 c11 -134.9(9) . . . . no
cu3 p3 c2 p2 -120.7(4) 2_666 . . . no
cu3 p3 c2 p4 144.2(3) 2_666 . . . no
cu3 p3 c2 c11 16.6(11) 2_666 . . . no
p1 p3 c3 p4 95.8(4) . . . . no
p1 p3 c3 p5 4.2(5) . . . . no
p1 p3 c3 c31 -139.0(9) . . . . no
c2 p3 c3 p4 7.2(5) . . . . no
c2 p3 c3 p5 -84.4(6) . . . . no
c2 p3 c3 c31 132.4(10) . . . . no
cu3 p3 c3 p4 -144.6(3) 2_666 . . . no
cu3 p3 c3 p5 123.8(4) 2_666 . . . no
cu3 p3 c3 c31 -19.4(12) 2_666 . . . no
c3 p4 c2 p2 -91.7(5) . . . . no
c3 p4 c2 p3 7.3(5) . . . . no
c3 p4 c2 c11 135.7(8) . . . . no
c4 p4 c2 p2 -4.7(4) . . . . no
c4 p4 c2 p3 94.4(5) . . . . no
c4 p4 c2 c11 -137.3(8) . . . . no
c2 p4 c3 p3 -7.3(5) . . . . no
c2 p4 c3 p5 104.2(5) . . . . no
c2 p4 c3 c31 -133.0(9) . . . . no
c4 p4 c3 p3 -92.3(5) . . . . no
c4 p4 c3 p5 19.2(4) . . . . no
c4 p4 c3 c31 142.1(9) . . . . no
c2 p4 c4 p2 4.8(4) . . . . no
c2 p4 c4 p5 -105.8(4) . . . . no
c2 p4 c4 c41 134.4(8) . . . . no
c3 p4 c4 p2 91.8(5) . . . . no
c3 p4 c4 p5 -18.7(4) . . . . no
c3 p4 c4 c41 -138.6(8) . . . . no
c4 p5 c3 p3 73.3(5) . . . . no
c4 p5 c3 p4 -19.5(4) . . . . no
c4 p5 c3 c31 -143.0(8) . . . . no
c5 p5 c3 p3 -30.6(6) . . . . no
c5 p5 c3 p4 -123.4(4) . . . . no
c5 p5 c3 c31 113.2(8) . . . . no
c3 p5 c4 p2 -73.1(6) . . . . no
c3 p5 c4 p4 19.0(4) . . . . no
c3 p5 c4 c41 137.4(9) . . . . no
c5 p5 c4 p2 26.2(7) . . . . no
c5 p5 c4 p4 118.3(5) . . . . no
c5 p5 c4 c41 -123.4(9) . . . . no
c3 p5 c5 p1 49.9(6) . . . . no
c3 p5 c5 c51 -172.6(8) . . . . no
c4 p5 c5 p1 -40.9(7) . . . . no
c4 p5 c5 c51 96.7(9) . . . . no
p2 c2 c11 c111 57.9(11) . . . . no
p2 c2 c11 c112 -64.4(11) . . . . no
p2 c2 c11 c113 180.0(7) . . . . no
p3 c2 c11 c111 -68.8(11) . . . . no
p3 c2 c11 c112 168.9(7) . . . . no
p3 c2 c11 c113 53.3(11) . . . . no
p4 c2 c11 c111 176.5(7) . . . . no
p4 c2 c11 c112 54.2(11) . . . . no
p4 c2 c11 c113 -61.4(10) . . . . no
p3 c3 c31 c311 66.4(12) . . . . no
p3 c3 c31 c312 -52.1(11) . . . . no
p3 c3 c31 c313 -171.4(8) . . . . no
p4 c3 c31 c311 177.7(8) . . . . no
p4 c3 c31 c312 59.3(11) . . . . no
p4 c3 c31 c313 -60.1(13) . . . . no
p5 c3 c31 c311 -74.5(11) . . . . no
p5 c3 c31 c312 167.1(7) . . . . no
p5 c3 c31 c313 47.7(12) . . . . no
p2 c4 c41 c411 170.5(9) . . . . no
p2 c4 c41 c412 48.3(14) . . . . no
p2 c4 c41 c413 -68.7(12) . . . . no
p4 c4 c41 c411 57.7(12) . . . . no
p4 c4 c41 c412 -64.5(10) . . . . no
p4 c4 c41 c413 178.5(7) . . . . no
p5 c4 c41 c411 -44.2(14) . . . . no
p5 c4 c41 c412 -166.3(8) . . . . no
p5 c4 c41 c413 76.7(10) . . . . no
p1 c5 c51 c511 164.3(7) . . . . no
p1 c5 c51 c512 44.3(11) . . . . no
p1 c5 c51 c513 -75.9(10) . . . . no
p5 c5 c51 c511 29.4(12) . . . . no
p5 c5 c51 c512 -90.6(10) . . . . no
p5 c5 c51 c513 149.2(8) . . . . no
